data_2210148
loop_
_publ_author_name
'Lin, Xian-Feng'

_publ_section_title
;<i>catena</i>-Poly[[aqua(\m-5-carboxyimidazole-4-carboxylato-\k^4^<i>N</i>^3^,<i>O</i>^4^:<i>N</i>^1^,<i>O</i>^5^)zinc(II)]
 hemihydrate]
;
_journal_coeditor_code CI2107
_journal_issue 9
_journal_name_full 'Acta Crystallographica Section E'
_journal_page_first m2039
_journal_page_last m2040
_journal_paper_doi 10.1107/S1600536806029928
_journal_volume 62
_journal_year 2006
_chemical_formula_iupac '[Zn (C5 H2 N2 O4) (H2 O)], 0.5H2 O'
_chemical_formula_moiety 'C5 H4 N2 O5 Zn1, 0.5H2 O1'
_chemical_formula_sum 'C10 H10 N4 O11 Zn2'
_chemical_formula_weight 246.48
_chemical_name_systematic
;
catena-Poly[[aqua(\m-5-carboxyimidazole-4-carboxylato-
\k^4^N^3^,O^4^:N^1^,O^5^)zinc(II)] hemihydrate]
;
_space_group_IT_number 15
_symmetry_cell_setting monoclinic
_symmetry_space_group_name_Hall '-C 2yc'
_symmetry_space_group_name_H-M 'C 1 2/c 1'
_atom_sites_solution_hydrogens geom
_atom_sites_solution_primary direct
_atom_sites_solution_secondary difmap
_cell_angle_alpha 90.00
_cell_angle_beta 112.79(3)
_cell_angle_gamma 90.00
_cell_formula_units_Z 8
_cell_length_a 13.735(3)
_cell_length_b 12.088(2)
_cell_length_c 9.942(2)
_cell_measurement_reflns_used 5755
_cell_measurement_temperature 293(2)
_cell_measurement_theta_max 27.55
_cell_measurement_theta_min 3.13
_cell_volume 1521.8(6)
_computing_cell_refinement RAPID-AUTO
_computing_data_collection 'RAPID-AUTO (Rigaku, 1998)'
_computing_data_reduction 'CrystalStructure (Rigaku/MSC, 2002)'
_computing_molecular_graphics 'SHELXTL (Bruker, 1998)'
_computing_publication_material SHELXL97
_computing_structure_refinement 'SHELXL97 (Sheldrick, 1997)'
_computing_structure_solution 'SHELXS97 (Sheldrick, 1997)'
_diffrn_ambient_temperature 293(2)
_diffrn_detector_area_resol_mean 10.00
_diffrn_measured_fraction_theta_full 0.999
_diffrn_measured_fraction_theta_max 0.999
_diffrn_measurement_device_type 'Rigaku R-AXIS RAPID'
_diffrn_measurement_method \w
_diffrn_radiation_monochromator graphite
_diffrn_radiation_source 'fine-focus sealed tube'
_diffrn_radiation_type MoK\a
_diffrn_radiation_wavelength 0.71073
_diffrn_reflns_av_R_equivalents 0.0487
_diffrn_reflns_av_sigmaI/netI 0.0473
_diffrn_reflns_limit_h_max 17
_diffrn_reflns_limit_h_min -17
_diffrn_reflns_limit_k_max 15
_diffrn_reflns_limit_k_min -15
_diffrn_reflns_limit_l_max 12
_diffrn_reflns_limit_l_min -11
_diffrn_reflns_number 7258
_diffrn_reflns_theta_full 27.48
_diffrn_reflns_theta_max 27.48
_diffrn_reflns_theta_min 3.22
_diffrn_standards_decay_% 0
_diffrn_standards_interval_count 0
_diffrn_standards_interval_time 0
_diffrn_standards_number 0
_exptl_absorpt_coefficient_mu 3.227
_exptl_absorpt_correction_T_max 0.8299
_exptl_absorpt_correction_T_min 0.7385
_exptl_absorpt_correction_type multi-scan
_exptl_absorpt_process_details '(ABSCOR; Higashi, 1995)'
_exptl_crystal_colour Colourless
_exptl_crystal_density_diffrn 2.152
_exptl_crystal_density_method 'not measured'
_exptl_crystal_description Block
_exptl_crystal_F_000 984
_exptl_crystal_size_max 0.10
_exptl_crystal_size_mid 0.08
_exptl_crystal_size_min 0.06
_refine_diff_density_max 0.657
_refine_diff_density_min -0.427
_refine_ls_extinction_method none
_refine_ls_goodness_of_fit_ref 1.062
_refine_ls_hydrogen_treatment mixed
_refine_ls_matrix_type full
_refine_ls_number_parameters 127
_refine_ls_number_reflns 1740
_refine_ls_number_restraints 3
_refine_ls_restrained_S_all 1.061
_refine_ls_R_factor_all 0.0465
_refine_ls_R_factor_gt 0.0389
_refine_ls_shift/su_max 0.001
_refine_ls_shift/su_mean 0.000
_refine_ls_structure_factor_coef Fsqd
_refine_ls_weighting_details 'calc w=1/[\s^2^(Fo^2^)+(0.0574P)^2^+2.1830P] where P=(Fo^2^+2Fc^2^)/3'
_refine_ls_weighting_scheme calc
_refine_ls_wR_factor_gt 0.1017
_refine_ls_wR_factor_ref 0.1065
_reflns_number_gt 1472
_reflns_number_total 1740
_reflns_threshold_expression I>2\s(I)
_cod_data_source_file ci2107.cif
_cod_data_source_block I
_cod_depositor_comments
;
The following automatic conversions were performed:
'_symmetry_cell_setting' value 'Monoclinic' changed to 'monoclinic'
according to '/home/saulius/struct/CIF-dictionaries/cif_core.dic'
dictionary named 'cif_core.dic' version 2.4.1 from
2010-06-29.

'_geom_bond_publ_flag' value 'Yes' changed to 'yes' according
to '/home/saulius/struct/CIF-dictionaries/cif_core.dic' dictionary named
'cif_core.dic' version 2.4.1 from 2010-06-29 (4
times).

'_geom_angle_publ_flag' value 'Yes' changed to 'yes' according to
'/home/saulius/struct/CIF-dictionaries/cif_core.dic' dictionary named
'cif_core.dic' version 2.4.1 from 2010-06-29 (10
times).

'_geom_hbond_publ_flag' value 'Yes' changed to 'yes' according to
'/home/saulius/struct/CIF-dictionaries/cif_core.dic' dictionary named
'cif_core.dic' version 2.4.1 from 2010-06-29 (4 times).

Automatic conversion script
Id: cif_fix_enum 1527 2010-12-29 10:47:43Z saulius 

The following automatic conversions were performed:

'_symmetry_cell_setting' value 'Monoclinic' changed to 'monoclinic'
according to /home/saulius/struct/CIF-dictionaries/cif_core.dic
dictionary named 'cif_core.dic' version 2.4.1 from
2010-06-29.

'_geom_bond_publ_flag' value 'Yes' changed to 'yes'
according to /home/saulius/struct/CIF-dictionaries/cif_core.dic
dictionary named 'cif_core.dic' version 2.4.1 from 2010-06-29 (4
times).

'_geom_angle_publ_flag' value 'Yes' changed to 'yes'
according to /home/saulius/struct/CIF-dictionaries/cif_core.dic
dictionary named 'cif_core.dic' version 2.4.1 from 2010-06-29 (10
times).

'_geom_hbond_publ_flag' value 'Yes' changed to 'yes'
according to /home/saulius/struct/CIF-dictionaries/cif_core.dic
dictionary named 'cif_core.dic' version 2.4.1 from 2010-06-29 (4
times).

Automatic conversion script
Id: cif_fix_values 1715 2011-07-08 13:25:40Z adriana 
;
_cod_original_cell_volume 1521.8(5)
_cod_original_sg_symbol_H-M 'C 2/c'
_cod_database_code 2210148
_cod_database_fobs_code 2210148

loop_
_symmetry_equiv_pos_as_xyz
'x, y, z'
'-x, y, -z+1/2'
'x+1/2, y+1/2, z'
'-x+1/2, y+1/2, -z+1/2'
'-x, -y, -z'
'x, -y, z-1/2'
'-x+1/2, -y+1/2, -z'
'x+1/2, -y+1/2, z-1/2'

loop_
_atom_site_type_symbol
_atom_site_label
_atom_site_fract_x
_atom_site_fract_y
_atom_site_fract_z
_atom_site_U_iso_or_equiv
_atom_site_adp_type
_atom_site_calc_flag
_atom_site_refinement_flags
_atom_site_occupancy
Zn Zn1 0.78333(3) 0.57263(3) 0.30836(4) 0.03301(17) Uani d . 1
N N1 0.7458(2) 0.4137(2) 0.2726(3) 0.0297(6) Uani d . 1
N N2 0.7335(2) 0.2313(2) 0.2472(3) 0.0291(6) Uani d . 1
C C1 0.6346(3) 0.4597(3) 0.4029(4) 0.0323(7) Uani d . 1
C C2 0.6806(2) 0.3765(2) 0.3367(3) 0.0262(6) Uani d . 1
C C3 0.6725(2) 0.2632(2) 0.3209(3) 0.0253(6) Uani d . 1
C C4 0.6155(2) 0.1778(2) 0.3681(3) 0.0283(7) Uani d . 1
C C5 0.7759(3) 0.3239(2) 0.2204(4) 0.0323(7) Uani d . 1
H H5A 0.8212 0.3257 0.1711 0.039 Uiso calc R 1
O O1 0.5718(3) 0.4274(2) 0.4634(4) 0.0577(9) Uani d D 1
H H1 0.563(4) 0.3579(11) 0.467(5) 0.069 Uiso d D 1
O O2 0.6596(2) 0.55913(17) 0.3968(3) 0.0396(6) Uani d . 1
O O3 0.62697(19) 0.07898(16) 0.3329(3) 0.0313(5) Uani d . 1
O O4 0.56061(19) 0.20487(19) 0.4387(3) 0.0363(5) Uani d . 1
O O1W 0.9072(2) 0.58122(18) 0.5023(3) 0.0400(6) Uani d D 1
H H1WA 0.9122 0.5371 0.5702 0.048 Uiso d RD 1
H H1WB 0.9675 0.6107 0.5287 0.048 Uiso d RD 1
O O2W 0.9847(2) 0.77485(18) 0.6735(3) 0.118(4) Uani d PR 0.50

loop_
_atom_site_aniso_label
_atom_site_aniso_U_11
_atom_site_aniso_U_22
_atom_site_aniso_U_33
_atom_site_aniso_U_12
_atom_site_aniso_U_13
_atom_site_aniso_U_23
Zn1 0.0462(3) 0.0128(2) 0.0403(3) -0.00290(13) 0.01707(19) 0.00180(13)
N1 0.0386(14) 0.0161(12) 0.0366(14) -0.0014(10) 0.0169(12) -0.0005(10)
N2 0.0393(14) 0.0155(12) 0.0343(13) -0.0014(10) 0.0161(11) -0.0016(10)
C1 0.0397(17) 0.0207(14) 0.0378(17) 0.0017(12) 0.0164(14) -0.0012(13)
C2 0.0299(15) 0.0181(14) 0.0301(15) -0.0002(11) 0.0109(12) -0.0008(11)
C3 0.0315(14) 0.0170(13) 0.0269(14) 0.0002(11) 0.0107(12) -0.0018(11)
C4 0.0322(15) 0.0198(13) 0.0274(15) -0.0003(11) 0.0056(13) 0.0000(11)
C5 0.0484(18) 0.0167(14) 0.0397(17) -0.0023(12) 0.0257(15) -0.0025(12)
O1 0.071(2) 0.0348(15) 0.089(2) -0.0061(13) 0.0544(19) -0.0081(14)
O2 0.0502(14) 0.0163(10) 0.0589(16) 0.0015(9) 0.0285(13) -0.0040(10)
O3 0.0430(13) 0.0158(10) 0.0383(13) -0.0006(8) 0.0193(10) 0.0017(8)
O4 0.0425(13) 0.0311(12) 0.0408(13) -0.0019(10) 0.0221(11) -0.0023(10)
O1W 0.0430(13) 0.0364(13) 0.0405(14) -0.0079(10) 0.0160(11) 0.0051(10)
O2W 0.124(8) 0.082(6) 0.177(11) 0.007(6) 0.093(9) 0.000(5)

loop_
_atom_type_symbol
_atom_type_description
_atom_type_scat_dispersion_real
_atom_type_scat_dispersion_imag
_atom_type_scat_source
C C 0.0033 0.0016 'International Tables Vol C Tables 4.2.6.8 and 6.1.1.4'
H H 0.0000 0.0000 'International Tables Vol C Tables 4.2.6.8 and 6.1.1.4'
N N 0.0061 0.0033 'International Tables Vol C Tables 4.2.6.8 and 6.1.1.4'
O O 0.0106 0.0060 'International Tables Vol C Tables 4.2.6.8 and 6.1.1.4'
Zn Zn 0.2839 1.4301 'International Tables Vol C Tables 4.2.6.8 and 6.1.1.4'

loop_
_geom_angle_atom_site_label_1
_geom_angle_atom_site_label_2
_geom_angle_atom_site_label_3
_geom_angle_site_symmetry_1
_geom_angle_site_symmetry_3
_geom_angle
_geom_angle_publ_flag
N2 Zn1 N1 4_655 . 153.04(12) yes
N1 Zn1 O2 . . 79.20(10) yes
N1 Zn1 O3 . 4_655 95.19(10) yes
N1 Zn1 O1W . . 106.56(10) yes
N2 Zn1 O2 4_655 . 99.12(10) yes
N2 Zn1 O3 4_655 4_655 79.74(10) yes
N2 Zn1 O1W 4_655 . 100.37(10) yes
O1W Zn1 O2 . . 96.76(11) yes
O1W Zn1 O3 . 4_655 97.74(10) yes
O3 Zn1 O2 4_655 . 165.43(10) yes
C5 N1 C2 . . 105.8(3) ?
C5 N1 Zn1 . . 139.3(2) ?
C2 N1 Zn1 . . 114.1(2) ?
C5 N2 C3 . . 106.1(2) ?
C5 N2 Zn1 . 4_645 140.1(2) ?
C3 N2 Zn1 . 4_645 113.14(19) ?
O2 C1 O1 . . 123.8(3) ?
O2 C1 C2 . . 117.4(3) ?
O1 C1 C2 . . 118.8(3) ?
N1 C2 C3 . . 108.3(3) ?
N1 C2 C1 . . 117.2(3) ?
C3 C2 C1 . . 134.5(3) ?
N2 C3 C2 . . 107.6(3) ?
N2 C3 C4 . . 118.9(3) ?
C2 C3 C4 . . 133.4(3) ?
O4 C4 O3 . . 124.4(3) ?
O4 C4 C3 . . 120.1(3) ?
O3 C4 C3 . . 115.5(3) ?
N2 C5 N1 . . 112.3(3) ?
N2 C5 H5A . . 123.9 ?
N1 C5 H5A . . 123.9 ?
C1 O1 H1 . . 117(4) ?
C1 O2 Zn1 . . 110.9(2) ?
C4 O3 Zn1 . 4_645 111.7(2) ?
Zn1 O1W H1WA . . 120.7 ?
Zn1 O1W H1WB . . 132.9 ?
H1WA O1W H1WB . . 104.5 ?

loop_
_geom_bond_atom_site_label_1
_geom_bond_atom_site_label_2
_geom_bond_site_symmetry_2
_geom_bond_distance
_geom_bond_publ_flag
Zn1 N1 . 1.985(2) yes
Zn1 N2 4_655 1.985(2) y
Zn1 O2 . 2.201(3) yes
Zn1 O3 4_655 2.199(3) yes
Zn1 O1W . 2.020(3) yes
N1 C5 . 1.336(4) ?
N1 C2 . 1.361(4) ?
N2 C5 . 1.335(4) ?
N2 C3 . 1.365(4) ?
N2 Zn1 4_645 1.985(2) ?
C1 O2 . 1.257(4) ?
C1 O1 . 1.289(5) ?
C1 C2 . 1.472(4) ?
C2 C3 . 1.378(4) ?
C3 C4 . 1.478(4) ?
C4 O4 . 1.256(4) ?
C4 O3 . 1.271(3) ?
C5 H5A . 0.93 ?
O1 H1 . 0.853(10) ?
O3 Zn1 4_645 2.199(3) ?
O1W H1WA . 0.8423 ?
O1W H1WB . 0.8455 ?
O2W O2W 2_756 1.412(5) ?

loop_
_geom_hbond_atom_site_label_D
_geom_hbond_atom_site_label_H
_geom_hbond_atom_site_label_A
_geom_hbond_site_symmetry_A
_geom_hbond_distance_DH
_geom_hbond_distance_HA
_geom_hbond_distance_DA
_geom_hbond_angle_DHA
_geom_hbond_publ_flag
O1 H1 O4 . 0.850(10) 1.87(2) 2.700(3) 165(5) yes
O1W H1WA O3 7_656 0.84 1.89 2.693(3) 158 yes
O1W H1WB O4 3 0.85 2.15 2.847(3) 140 yes
O1W H1WB O2W . 0.85 2.41 2.847(2) 113 yes

loop_
_geom_torsion_atom_site_label_1
_geom_torsion_atom_site_label_2
_geom_torsion_atom_site_label_3
_geom_torsion_atom_site_label_4
_geom_torsion_site_symmetry_1
_geom_torsion_site_symmetry_4
_geom_torsion
N2 Zn1 N1 C5 4_655 . 94.2(4)
O1W Zn1 N1 C5 . . -83.0(4)
O3 Zn1 N1 C5 4_655 . 16.7(4)
O2 Zn1 N1 C5 . . -176.9(4)
N2 Zn1 N1 C2 4_655 . -98.2(3)
O1W Zn1 N1 C2 . . 84.6(2)
O3 Zn1 N1 C2 4_655 . -175.8(2)
O2 Zn1 N1 C2 . . -9.3(2)
C5 N1 C2 C3 . . -0.2(3)
Zn1 N1 C2 C3 . . -171.8(2)
C5 N1 C2 C1 . . -179.5(3)
Zn1 N1 C2 C1 . . 9.0(3)
O2 C1 C2 N1 . . -0.6(4)
O1 C1 C2 N1 . . 179.4(3)
O2 C1 C2 C3 . . -179.6(3)
O1 C1 C2 C3 . . 0.4(6)
C5 N2 C3 C2 . . -0.1(3)
Zn1 N2 C3 C2 4_645 . -172.45(19)
C5 N2 C3 C4 . . -179.2(3)
Zn1 N2 C3 C4 4_645 . 8.5(3)
N1 C2 C3 N2 . . 0.2(3)
C1 C2 C3 N2 . . 179.3(3)
N1 C2 C3 C4 . . 179.1(3)
C1 C2 C3 C4 . . -1.8(6)
N2 C3 C4 O4 . . 178.5(3)
C2 C3 C4 O4 . . -0.3(5)
N2 C3 C4 O3 . . -1.2(4)
C2 C3 C4 O3 . . -180.0(3)
C3 N2 C5 N1 . . 0.0(4)
Zn1 N2 C5 N1 4_645 . 168.9(3)
C2 N1 C5 N2 . . 0.1(4)
Zn1 N1 C5 N2 . . 168.3(3)
O1 C1 O2 Zn1 . . 173.0(3)
C2 C1 O2 Zn1 . . -7.0(4)
N2 Zn1 O2 C1 4_655 . 161.8(2)
N1 Zn1 O2 C1 . . 9.1(2)
O1W Zn1 O2 C1 . . -96.5(2)
O3 Zn1 O2 C1 4_655 . 77.5(4)
O4 C4 O3 Zn1 . 4_645 174.3(2)
C3 C4 O3 Zn1 . 4_645 -5.9(3)
